data_1521877
loop_
_publ_author_name
'Salamakha, P.S.'
'Sologub, O.L.'
'Bocelli, G.'
'Righi, L.'

_publ_section_title
;
 Single-crystal investigation of the compound Sm2 Ru3 Si5
;
_journal_name_full 'Journal of Alloys Compd.'
_journal_page_first 6
_journal_page_last 8
_journal_volume 299
_journal_year 2000
_chemical_formula_sum 'Ru3 Si5 Sm2'
_chemical_name_systematic 'Sm2 Ru3 Si5'
_space_group_IT_number 128
_symmetry_space_group_name_Hall '-P 4 2n'
_symmetry_space_group_name_H-M 'P 4/m n c'
_cell_angle_alpha 90
_cell_angle_beta 90
_cell_angle_gamma 90
_cell_formula_units_Z 4
_cell_length_a 10.747
_cell_length_b 10.747
_cell_length_c 5.695
_cell_volume 657.761
_citation_journal_id_ASTM JALCEU
_cod_data_source_file Salamakha_JALCEU_2000_1307.cif
_cod_data_source_block Ru3Si5Sm2
_cod_original_cell_volume 657.7612
_cod_database_code 1521877

loop_
_symmetry_equiv_pos_as_xyz
x,y,z
-y,x,z
-x,-y,z
y,-x,z
x+1/2,-y+1/2,-z+1/2
y+1/2,x+1/2,-z+1/2
-x+1/2,y+1/2,-z+1/2
-y+1/2,-x+1/2,-z+1/2
-x,-y,-z
y,-x,-z
x,y,-z
-y,x,-z
-x-1/2,y-1/2,z-1/2
-y-1/2,-x-1/2,z-1/2
x-1/2,-y-1/2,z-1/2
y-1/2,x-1/2,z-1/2

loop_
_atom_site_label
_atom_site_type_symbol
_atom_site_fract_x
_atom_site_fract_y
_atom_site_fract_z
_atom_site_occupancy
_atom_site_U_iso_or_equiv
Ru2 Ru 0.14562 0.12495 0 1 0.0
Si3 Si 0 0 0.23003 1 0.0
Sm1 Sm 0.26396 0.42654 0 1 0.0
Si2 Si 0.17348 0.67348 0.25 1 0.0
Si1 Si 0.32035 0.02201 0 1 0.0
Ru1 Ru 0 0.5 0 1 0.0
